data_2216510
loop_
_publ_author_name
'Lister, Adam R.'
'Moratti, Stephen C.'
'Simpson, Jim'

_publ_section_title
;2,4-Bis[1-(trifluoromethylsulfonyl)-1,4-dihydropyridin-4-yl]benzene-1,3,5-triyl
 tris(trifluoromethanesulfonate)
;
_journal_coeditor_code HB2662
_journal_issue 12
_journal_name_full 'Acta Crystallographica Section E'
_journal_page_first o4858
_journal_page_last o4859
_journal_paper_doi 10.1107/S1600536807060230
_journal_volume 63
_journal_year 2007
_chemical_formula_iupac 'C21 H11 F15 N2 O13 S5'
_chemical_formula_moiety 'C21 H11 F15 N2 O13 S5'
_chemical_formula_sum 'C21 H11 F15 N2 O13 S5'
_chemical_formula_weight 944.62
_chemical_name_systematic
;2,4-Bis[1-(trifluoromethylsulfonyl)-1,4-dihydropyridin-4-yl]benzene-1,3,5-triyl
tris(trifluoromethanesulfonate)
;
_space_group_IT_number 2
_symmetry_cell_setting triclinic
_symmetry_space_group_name_Hall '-P 1'
_symmetry_space_group_name_H-M 'P -1'
_atom_sites_solution_hydrogens geom
_atom_sites_solution_primary direct
_atom_sites_solution_secondary difmap
_cell_angle_alpha 99.280(3)
_cell_angle_beta 100.780(3)
_cell_angle_gamma 90.061(2)
_cell_formula_units_Z 4
_cell_length_a 12.0619(5)
_cell_length_b 14.1934(6)
_cell_length_c 20.3810(6)
_cell_measurement_reflns_used 30655
_cell_measurement_temperature 180(2)
_cell_measurement_theta_max 25.03
_cell_measurement_theta_min 1.00
_cell_volume 3381.0(2)
_computing_cell_refinement 'HKL Scalepack (Otwinowski & Minor 1997)'
_computing_data_collection 'COLLECT (Nonius 1998)'
_computing_data_reduction
;
HKL Denzo and Scalepack (Otwinowski & Minor 1997)
;
_computing_molecular_graphics 'ORTEP-3 (Farrugia, 1997)'
_computing_publication_material
;
SHELXL97, enCIFer (Allen <i>et al.</i>,  2004), PLATON (Spek,
2003)
;
_computing_structure_refinement 'SHELXL97 (Sheldrick 1997)'
_computing_structure_solution 'SIR92 (Altomare <i>et al.</i>,  1993)'
_diffrn_ambient_temperature 180(2)
_diffrn_measured_fraction_theta_full 0.996
_diffrn_measured_fraction_theta_max 0.996
_diffrn_measurement_device_type 'Nonius Kappa CCD'
_diffrn_measurement_method 'Thin slice \w and \f scans'
_diffrn_radiation_source 'fine-focus sealed tube'
_diffrn_radiation_type MoK\a
_diffrn_radiation_wavelength 0.71073
_diffrn_reflns_av_R_equivalents 0.0500
_diffrn_reflns_av_sigmaI/netI 0.0589
_diffrn_reflns_limit_h_max 14
_diffrn_reflns_limit_h_min -14
_diffrn_reflns_limit_k_max 16
_diffrn_reflns_limit_k_min -16
_diffrn_reflns_limit_l_max 24
_diffrn_reflns_limit_l_min -22
_diffrn_reflns_number 35825
_diffrn_reflns_theta_full 24.95
_diffrn_reflns_theta_max 24.95
_diffrn_reflns_theta_min 1.45
_exptl_absorpt_coefficient_mu 0.490
_exptl_absorpt_correction_T_max 0.865
_exptl_absorpt_correction_T_min 0.814
_exptl_absorpt_correction_type multi-scan
_exptl_absorpt_process_details
;
(SORTAV; Blessing 1995)
;
_exptl_crystal_colour colourless
_exptl_crystal_density_diffrn 1.856
_exptl_crystal_density_method 'not measured'
_exptl_crystal_description block
_exptl_crystal_F_000 1880
_exptl_crystal_size_max 0.14
_exptl_crystal_size_mid 0.12
_exptl_crystal_size_min 0.10
_refine_diff_density_max 0.958
_refine_diff_density_min -0.752
_refine_ls_extinction_method none
_refine_ls_goodness_of_fit_ref 1.047
_refine_ls_hydrogen_treatment constr
_refine_ls_matrix_type full
_refine_ls_number_parameters 1039
_refine_ls_number_reflns 11802
_refine_ls_number_restraints 12
_refine_ls_restrained_S_all 1.049
_refine_ls_R_factor_all 0.0963
_refine_ls_R_factor_gt 0.0614
_refine_ls_shift/su_max <0.001
_refine_ls_shift/su_mean <0.001
_refine_ls_structure_factor_coef Fsqd
_refine_ls_weighting_details 'calc w=1/[\s^2^(Fo^2^)+(0.1240P)^2^+4.7285P] where P=(Fo^2^+2Fc^2^)/3'
_refine_ls_weighting_scheme calc
_refine_ls_wR_factor_gt 0.1730
_refine_ls_wR_factor_ref 0.2121
_reflns_number_gt 8274
_reflns_number_total 11802
_reflns_threshold_expression I>2\s(I)
_cod_data_source_file hb2662.cif
_cod_data_source_block I
_cod_database_code 2216510
_cod_database_fobs_code 2216510

loop_
_symmetry_equiv_pos_as_xyz
'x, y, z'
'-x, -y, -z'

loop_
_atom_site_type_symbol
_atom_site_label
_atom_site_fract_x
_atom_site_fract_y
_atom_site_fract_z
_atom_site_U_iso_or_equiv
_atom_site_adp_type
_atom_site_calc_flag
_atom_site_refinement_flags
_atom_site_occupancy
_atom_site_disorder_assembly
_atom_site_disorder_group
N N1B 0.0853(3) 0.5106(3) 0.77343(19) 0.0348(9) Uani d . 1 . .
C C2B 0.0947(4) 0.4103(3) 0.7563(2) 0.0349(11) Uani d . 1 . .
H H2B 0.0435 0.3759 0.7189 0.042 Uiso calc R 1 . .
C C3B 0.1726(4) 0.3644(3) 0.7910(2) 0.0350(11) Uani d . 1 . .
H H3B 0.1730 0.2968 0.7799 0.042 Uiso calc R 1 . .
C C4B 0.2619(4) 0.4143(3) 0.8481(2) 0.0337(11) Uani d . 1 . .
H H4B 0.3303 0.4249 0.8287 0.040 Uiso calc R 1 . .
C C5B 0.2211(4) 0.5116(3) 0.8743(2) 0.0379(12) Uani d . 1 . .
H H5B 0.2544 0.5421 0.9186 0.045 Uiso calc R 1 . .
C C6B 0.1417(4) 0.5556(3) 0.8385(2) 0.0382(12) Uani d . 1 . .
H H6B 0.1219 0.6180 0.8563 0.046 Uiso calc R 1 . .
C C7B 0.4060(4) 0.3235(3) 0.9223(2) 0.0272(10) Uani d . 1 . .
C C8B 0.2966(4) 0.3548(3) 0.9041(2) 0.0299(10) Uani d . 1 . .
C C9B 0.2200(4) 0.3273(4) 0.9417(3) 0.0386(12) Uani d . 1 A .
C C10B 0.2481(4) 0.2714(4) 0.9913(3) 0.0431(13) Uani d . 1 . .
H H10B 0.1937 0.2541 1.0158 0.052 Uiso calc R 1 . .
C C11B 0.3567(4) 0.2415(3) 1.0041(2) 0.0355(11) Uani d . 1 . .
C C12B 0.4407(4) 0.2645(3) 0.9704(2) 0.0283(10) Uani d . 1 . .
N N2B 0.6884(3) 0.1114(3) 1.0744(2) 0.0362(9) Uani d . 1 . .
C C15B 0.5604(4) 0.2277(3) 0.9841(2) 0.0332(11) Uani d . 1 . .
H H15B 0.6033 0.2535 0.9530 0.040 Uiso calc R 1 . .
C C16B 0.5643(4) 0.1213(3) 0.9696(2) 0.0340(11) Uani d . 1 . .
H H16B 0.5208 0.0891 0.9283 0.041 Uiso calc R 1 . .
C C17B 0.6239(4) 0.0696(3) 1.0102(3) 0.0367(11) Uani d . 1 . .
H H17B 0.6242 0.0024 0.9966 0.044 Uiso calc R 1 . .
C C18B 0.6793(4) 0.2106(4) 1.0953(3) 0.0392(12) Uani d . 1 . .
H H18B 0.7167 0.2392 1.1393 0.047 Uiso calc R 1 . .
C C19B 0.6205(4) 0.2642(4) 1.0556(3) 0.0374(11) Uani d . 1 . .
H H19B 0.6155 0.3300 1.0729 0.045 Uiso calc R 1 . .
S S1B 0.00953(11) 0.57192(10) 0.72241(6) 0.0429(3) Uani d . 1 . .
O O1B 0.0468(4) 0.6684(3) 0.7394(2) 0.0609(11) Uani d . 1 . .
O O2B -0.0056(4) 0.5199(3) 0.65574(17) 0.0598(11) Uani d . 1 . .
C C1B -0.1299(5) 0.5686(5) 0.7458(3) 0.0621(17) Uani d . 1 . .
F F1B -0.2000(4) 0.6177(4) 0.7068(3) 0.1122(18) Uani d . 1 . .
F F2B -0.1689(3) 0.4800(3) 0.7380(2) 0.0772(11) Uani d . 1 . .
F F3B -0.1222(3) 0.6101(3) 0.8099(2) 0.0823(12) Uani d . 1 . .
O O3B 0.1096(3) 0.3635(3) 0.9276(2) 0.0624(12) Uani d . 1 . .
S S2B 0.0043(2) 0.3075(2) 0.90363(13) 0.0496(6) Uani d P 0.57 A 1
O O4B -0.0650(6) 0.3499(8) 0.8552(4) 0.085(3) Uani d P 0.57 A 1
O O5B 0.0315(7) 0.2098(6) 0.8931(7) 0.113(4) Uani d P 0.57 A 1
C C13B -0.0663(8) 0.3289(9) 0.9791(7) 0.081(5) Uani d PD 0.57 A 1
F F4B -0.0927(7) 0.4154(6) 0.9874(4) 0.0876(11) Uiso d PD 0.57 A 1
F F5B 0.0072(7) 0.3104(6) 1.0306(5) 0.0876(11) Uiso d PD 0.57 A 1
F F6B -0.1517(7) 0.2809(6) 0.9749(4) 0.0876(11) Uiso d PD 0.57 A 1
S S2B' 0.0048(3) 0.3630(3) 0.9605(2) 0.0655(12) Uani d P 0.43 A 2
O O4B' -0.0629(10) 0.4351(8) 0.9343(9) 0.110(6) Uani d P 0.43 A 2
O O5B' 0.0414(11) 0.3654(9) 1.0343(6) 0.088(5) Uani d P 0.43 A 2
C C13' -0.0744(11) 0.2496(11) 0.9277(7) 0.060(4) Uani d PD 0.43 A 2
F F4B' -0.1600(9) 0.2417(8) 0.9502(5) 0.0876(11) Uiso d PD 0.43 A 2
F F5B' -0.0116(9) 0.1820(8) 0.9433(5) 0.0876(11) Uiso d PD 0.43 A 2
F F6B' -0.1113(9) 0.2418(7) 0.8643(5) 0.0876(11) Uiso d PD 0.43 A 2
O O6B 0.4868(3) 0.3482(2) 0.88441(14) 0.0292(7) Uani d . 1 . .
S S3B 0.56148(10) 0.44335(8) 0.91179(6) 0.0320(3) Uani d . 1 . .
O O7B 0.6467(4) 0.4306(3) 0.9675(2) 0.0752(15) Uani d . 1 . .
O O8B 0.4953(3) 0.5237(3) 0.9145(3) 0.0734(14) Uani d . 1 . .
C C14B 0.6314(5) 0.4349(5) 0.8396(3) 0.0551(15) Uani d . 1 . .
F F7B 0.6833(4) 0.3576(3) 0.8313(3) 0.118(2) Uani d . 1 . .
F F8B 0.7045(4) 0.5076(3) 0.8526(2) 0.0901(14) Uani d . 1 . .
F F9B 0.5570(5) 0.4409(5) 0.7856(2) 0.128(2) Uani d . 1 . .
S S4B 0.78150(11) 0.05013(10) 1.11614(7) 0.0447(4) Uani d . 1 . .
O O9B 0.7511(4) -0.0478(3) 1.0976(3) 0.0729(14) Uani d . 1 . .
O O10B 0.8090(4) 0.0959(3) 1.1838(2) 0.0662(12) Uani d . 1 . .
C C20B 0.9070(5) 0.0679(6) 1.0810(4) 0.066(2) Uani d . 1 . .
F F10B 0.9335(3) 0.1604(4) 1.0900(3) 0.1079(19) Uani d . 1 . .
F F11B 0.8864(4) 0.0363(5) 1.0153(2) 0.120(2) Uani d . 1 . .
F F12B 0.9929(3) 0.0232(3) 1.1098(2) 0.0899(14) Uani d . 1 . .
O O11B 0.3835(3) 0.1740(2) 1.04950(17) 0.0390(8) Uani d . 1 . .
S S5B 0.39739(12) 0.20251(11) 1.12870(7) 0.0465(4) Uani d . 1 . .
O O12B 0.4821(4) 0.1449(4) 1.1574(2) 0.0776(15) Uani d . 1 . .
O O13B 0.3947(5) 0.3014(3) 1.1474(2) 0.0785(15) Uani d . 1 . .
C C21B 0.2672(5) 0.1494(5) 1.1423(3) 0.0550(16) Uani d . 1 . .
F F13B 0.2607(4) 0.0585(3) 1.1195(2) 0.0895(13) Uani d . 1 . .
F F14B 0.2668(4) 0.1616(3) 1.20734(19) 0.0845(13) Uani d . 1 . .
F F15B 0.1787(3) 0.1907(4) 1.1127(2) 0.0951(16) Uani d . 1 . .
N N1A 0.3789(3) 1.0465(3) 0.69424(19) 0.0341(9) Uani d . 1 . .
C C2A 0.3304(4) 1.0516(3) 0.6260(2) 0.0332(11) Uani d . 1 . .
H H2A 0.3358 1.1103 0.6099 0.040 Uiso calc R 1 . .
C C3A 0.2781(4) 0.9779(3) 0.5843(2) 0.0329(11) Uani d . 1 . .
H H3A 0.2466 0.9860 0.5393 0.039 Uiso calc R 1 . .
C C4A 0.2655(4) 0.8807(3) 0.6043(2) 0.0290(10) Uani d . 1 . .
H H4A 0.3062 0.8344 0.5756 0.035 Uiso calc R 1 . .
C C5A 0.3214(4) 0.8818(3) 0.6770(2) 0.0309(10) Uani d . 1 . .
H H5A 0.3197 0.8242 0.6950 0.037 Uiso calc R 1 . .
C C6A 0.3725(4) 0.9574(3) 0.7170(2) 0.0329(11) Uani d . 1 . .
H H6A 0.4060 0.9525 0.7623 0.039 Uiso calc R 1 . .
C C7A 0.0981(4) 0.7677(3) 0.5408(2) 0.0241(9) Uani d . 1 . .
C C8A 0.1414(4) 0.8457(3) 0.5906(2) 0.0268(10) Uani d . 1 . .
C C9A 0.0649(4) 0.8864(3) 0.6289(2) 0.0296(10) Uani d . 1 . .
C C10A -0.0435(4) 0.8495(3) 0.6232(2) 0.0341(11) Uani d . 1 . .
H H10A -0.0915 0.8765 0.6528 0.041 Uiso calc R 1 . .
C C11A -0.0794(4) 0.7726(3) 0.5733(2) 0.0306(10) Uani d . 1 . .
C C12A -0.0118(4) 0.7289(3) 0.5294(2) 0.0255(9) Uani d . 1 . .
N N2A -0.2422(3) 0.5283(3) 0.39497(19) 0.0326(9) Uani d . 1 . .
C C15A -0.0553(4) 0.6451(3) 0.4732(2) 0.0258(9) Uani d . 1 . .
H H15A 0.0110 0.6191 0.4540 0.031 Uiso calc R 1 . .
C C16A -0.1384(4) 0.6763(3) 0.4163(2) 0.0290(10) Uani d . 1 . .
H H16A -0.1302 0.7390 0.4068 0.035 Uiso calc R 1 . .
C C17A -0.2218(4) 0.6204(3) 0.3794(2) 0.0298(10) Uani d . 1 . .
H H17A -0.2689 0.6416 0.3421 0.036 Uiso calc R 1 . .
C C18A -0.1916(4) 0.5101(3) 0.4604(2) 0.0319(11) Uani d . 1 . .
H H18A -0.2189 0.4574 0.4768 0.038 Uiso calc R 1 . .
C C19A -0.1082(4) 0.5644(3) 0.4985(2) 0.0276(10) Uani d . 1 . .
H H19A -0.0803 0.5527 0.5431 0.033 Uiso calc R 1 . .
S S1A 0.45187(11) 1.13625(9) 0.74180(6) 0.0408(3) Uani d . 1 . .
O O1A 0.4573(4) 1.1282(3) 0.81034(18) 0.0576(11) Uani d . 1 . .
O O2A 0.4215(4) 1.2210(2) 0.7156(2) 0.0566(11) Uani d . 1 . .
C C1A 0.5959(5) 1.1115(4) 0.7252(4) 0.0622(18) Uani d . 1 . .
F F1A 0.6676(4) 1.1795(3) 0.7601(3) 0.1100(18) Uani d . 1 . .
F F2A 0.5977(4) 1.1049(3) 0.6608(2) 0.0895(13) Uani d . 1 . .
F F3A 0.6274(3) 1.0291(3) 0.7454(2) 0.0764(11) Uani d . 1 . .
O O3A 0.1011(3) 0.9669(2) 0.67929(16) 0.0356(8) Uani d . 1 . .
S S2A 0.06102(11) 1.07021(9) 0.66863(7) 0.0401(3) Uani d . 1 . .
O O4A 0.1483(4) 1.1345(3) 0.7045(3) 0.0776(15) Uani d . 1 . .
O O5A 0.0132(4) 1.0716(3) 0.60091(19) 0.0616(12) Uani d . 1 . .
C C13A -0.0501(6) 1.0857(4) 0.7194(3) 0.0575(16) Uani d . 1 . .
F F4A -0.0750(3) 1.1747(2) 0.73006(17) 0.0641(10) Uani d . 1 . .
F F5A -0.1454(4) 1.0399(3) 0.6819(3) 0.1082(17) Uani d . 1 . .
F F6A -0.0251(6) 1.0531(5) 0.7728(3) 0.166(3) Uani d . 1 . .
O O6A 0.1741(2) 0.7197(2) 0.50144(14) 0.0256(7) Uani d . 1 . .
S S3A 0.18713(9) 0.75272(8) 0.43232(5) 0.0290(3) Uani d . 1 . .
O O7A 0.0934(3) 0.7187(3) 0.38060(16) 0.0429(9) Uani d . 1 . .
O O8A 0.2274(3) 0.8481(2) 0.44326(18) 0.0469(9) Uani d . 1 . .
C C14A 0.3057(5) 0.6758(5) 0.4189(3) 0.0495(14) Uani d . 1 . .
F F7A 0.2743(4) 0.5850(3) 0.41384(19) 0.0731(11) Uani d . 1 . .
F F8A 0.3318(3) 0.6890(3) 0.3614(2) 0.0801(13) Uani d . 1 . .
F F9A 0.3902(3) 0.6959(4) 0.4684(2) 0.0949(15) Uani d . 1 . .
S S4A -0.32403(11) 0.44909(9) 0.34168(6) 0.0401(3) Uani d . 1 . .
O O9A -0.2986(4) 0.3583(3) 0.3597(2) 0.0599(11) Uani d . 1 . .
O O10A -0.3298(3) 0.4687(3) 0.27565(17) 0.0493(9) Uani d . 1 . .
C C20A -0.4632(5) 0.4758(5) 0.3625(3) 0.0567(16) Uani d . 1 . .
F F10A -0.5413(3) 0.4191(3) 0.3193(2) 0.0895(14) Uani d . 1 . .
F F11A -0.4871(3) 0.5646(3) 0.3573(2) 0.0695(10) Uani d . 1 . .
F F12A -0.4645(3) 0.4608(4) 0.4247(2) 0.0864(13) Uani d . 1 . .
O O11A -0.1878(3) 0.7298(2) 0.57024(17) 0.0384(8) Uani d . 1 . .
S S5A -0.29834(11) 0.77148(11) 0.53323(7) 0.0462(4) Uani d . 1 . .
O O12A -0.3684(3) 0.6925(4) 0.4971(2) 0.0772(15) Uani d . 1 . .
O O13A -0.2718(3) 0.8505(4) 0.5054(2) 0.0699(13) Uani d . 1 . .
C C21A -0.3640(5) 0.8142(5) 0.6058(3) 0.0541(15) Uani d . 1 . .
F F13A -0.4587(3) 0.8536(4) 0.5855(2) 0.0911(14) Uani d . 1 . .
F F14A -0.3824(4) 0.7453(4) 0.6375(2) 0.0987(15) Uani d . 1 . .
F F15A -0.2979(3) 0.8791(3) 0.6494(2) 0.0907(14) Uani d . 1 . .

loop_
_atom_site_aniso_label
_atom_site_aniso_U_11
_atom_site_aniso_U_22
_atom_site_aniso_U_33
_atom_site_aniso_U_12
_atom_site_aniso_U_13
_atom_site_aniso_U_23
N1B 0.036(2) 0.035(2) 0.029(2) 0.0068(18) -0.0058(17) 0.0076(17)
C2B 0.038(3) 0.036(3) 0.026(2) -0.001(2) -0.002(2) 0.000(2)
C3B 0.049(3) 0.032(3) 0.022(2) 0.000(2) 0.002(2) 0.003(2)
C4B 0.039(3) 0.031(3) 0.029(2) 0.001(2) -0.002(2) 0.009(2)
C5B 0.046(3) 0.030(3) 0.030(2) -0.004(2) -0.011(2) 0.002(2)
C6B 0.049(3) 0.027(3) 0.031(3) 0.002(2) -0.008(2) 0.001(2)
C7B 0.028(2) 0.026(2) 0.026(2) 0.0009(19) 0.0029(18) 0.0045(18)
C8B 0.030(3) 0.031(2) 0.027(2) 0.002(2) -0.0013(19) 0.0091(19)
C9B 0.028(3) 0.047(3) 0.042(3) 0.009(2) 0.003(2) 0.018(2)
C10B 0.037(3) 0.051(3) 0.051(3) 0.012(2) 0.013(2) 0.030(3)
C11B 0.040(3) 0.036(3) 0.035(3) 0.006(2) 0.005(2) 0.020(2)
C12B 0.029(2) 0.025(2) 0.031(2) 0.0043(19) 0.0025(19) 0.0065(19)
N2B 0.032(2) 0.033(2) 0.045(2) 0.0081(17) 0.0025(18) 0.0135(19)
C15B 0.032(3) 0.030(3) 0.039(3) 0.005(2) 0.003(2) 0.012(2)
C16B 0.032(3) 0.034(3) 0.034(3) 0.008(2) 0.002(2) 0.004(2)
C17B 0.036(3) 0.028(3) 0.045(3) 0.004(2) 0.005(2) 0.003(2)
C18B 0.032(3) 0.043(3) 0.038(3) 0.001(2) -0.003(2) 0.006(2)
C19B 0.034(3) 0.029(3) 0.045(3) 0.004(2) -0.001(2) 0.002(2)
S1B 0.0423(8) 0.0577(9) 0.0321(7) 0.0167(6) 0.0045(5) 0.0201(6)
O1B 0.076(3) 0.049(3) 0.064(3) 0.011(2) 0.009(2) 0.031(2)
O2B 0.068(3) 0.087(3) 0.0250(18) 0.030(2) 0.0033(17) 0.0163(19)
C1B 0.050(4) 0.081(5) 0.054(4) 0.020(4) 0.013(3) 0.004(3)
F1B 0.056(3) 0.151(5) 0.124(4) 0.054(3) -0.007(3) 0.037(3)
F2B 0.048(2) 0.103(3) 0.076(3) -0.011(2) 0.0130(18) 0.000(2)
F3B 0.071(3) 0.102(3) 0.073(3) 0.010(2) 0.037(2) -0.015(2)
O3B 0.035(2) 0.089(3) 0.081(3) 0.024(2) 0.018(2) 0.061(3)
S2B 0.0296(13) 0.0647(17) 0.0498(15) 0.0094(11) 0.0003(10) 0.0040(13)
O4B 0.032(4) 0.173(10) 0.055(5) 0.027(5) 0.000(3) 0.048(6)
O5B 0.046(5) 0.068(6) 0.179(11) 0.014(4) -0.024(6) -0.060(7)
C13B 0.027(6) 0.112(12) 0.119(12) -0.024(7) -0.011(6) 0.093(11)
S2B' 0.052(2) 0.061(2) 0.067(3) 0.027(2) -0.0168(19) -0.007(2)
O4B' 0.068(8) 0.056(7) 0.191(16) 0.020(6) -0.037(9) 0.051(9)
O5B' 0.084(9) 0.078(8) 0.062(7) 0.036(7) -0.042(6) -0.040(6)
C13' 0.040(8) 0.083(11) 0.071(10) 0.023(8) 0.020(7) 0.043(9)
O6B 0.0346(18) 0.0268(17) 0.0251(16) -0.0016(13) 0.0033(13) 0.0036(13)
S3B 0.0361(7) 0.0287(6) 0.0307(6) -0.0036(5) 0.0074(5) 0.0024(5)
O7B 0.098(4) 0.072(3) 0.041(2) -0.045(3) -0.033(2) 0.022(2)
O8B 0.044(2) 0.029(2) 0.146(5) 0.0010(18) 0.036(3) -0.009(2)
C14B 0.052(4) 0.059(4) 0.057(4) -0.015(3) 0.023(3) 0.001(3)
F7B 0.096(3) 0.071(3) 0.188(6) -0.006(3) 0.087(4) -0.049(3)
F8B 0.090(3) 0.077(3) 0.114(3) -0.034(2) 0.067(3) -0.008(2)
F9B 0.141(5) 0.205(6) 0.041(2) -0.066(4) 0.006(3) 0.043(3)
S4B 0.0324(7) 0.0574(9) 0.0539(8) 0.0138(6) 0.0108(6) 0.0346(7)
O9B 0.060(3) 0.052(3) 0.115(4) 0.015(2) 0.007(3) 0.050(3)
O10B 0.056(3) 0.100(3) 0.050(3) 0.026(2) 0.007(2) 0.036(2)
C20B 0.034(3) 0.107(6) 0.074(5) 0.024(3) 0.015(3) 0.056(4)
F10B 0.051(2) 0.122(4) 0.174(5) -0.006(2) 0.022(3) 0.091(4)
F11B 0.069(3) 0.232(7) 0.079(3) 0.052(4) 0.041(2) 0.048(4)
F12B 0.039(2) 0.134(4) 0.115(3) 0.036(2) 0.020(2) 0.068(3)
O11B 0.040(2) 0.041(2) 0.0427(19) 0.0134(15) 0.0106(15) 0.0249(16)
S5B 0.0453(8) 0.0568(9) 0.0396(7) 0.0031(6) 0.0005(6) 0.0236(6)
O12B 0.049(3) 0.126(4) 0.074(3) 0.019(3) 0.005(2) 0.072(3)
O13B 0.125(4) 0.059(3) 0.045(2) -0.015(3) -0.002(3) 0.012(2)
C21B 0.059(4) 0.068(4) 0.048(3) 0.015(3) 0.016(3) 0.031(3)
F13B 0.113(4) 0.073(3) 0.093(3) -0.021(3) 0.046(3) 0.017(2)
F14B 0.102(3) 0.116(3) 0.052(2) 0.019(3) 0.041(2) 0.033(2)
F15B 0.052(2) 0.166(4) 0.092(3) 0.026(3) 0.024(2) 0.080(3)
N1A 0.043(2) 0.028(2) 0.027(2) -0.0061(17) -0.0031(17) 0.0026(16)
C2A 0.039(3) 0.029(3) 0.029(2) -0.006(2) -0.004(2) 0.007(2)
C3A 0.037(3) 0.033(3) 0.027(2) -0.002(2) 0.000(2) 0.008(2)
C4A 0.027(2) 0.030(2) 0.030(2) 0.0017(19) 0.0034(19) 0.0055(19)
C5A 0.030(2) 0.030(3) 0.032(2) 0.001(2) -0.001(2) 0.010(2)
C6A 0.030(3) 0.037(3) 0.029(2) 0.000(2) -0.003(2) 0.010(2)
C7A 0.024(2) 0.025(2) 0.023(2) 0.0040(18) 0.0042(17) 0.0039(18)
C8A 0.027(2) 0.024(2) 0.028(2) -0.0008(18) -0.0009(18) 0.0051(18)
C9A 0.031(3) 0.025(2) 0.030(2) 0.0046(19) -0.0017(19) 0.0026(19)
C10A 0.031(3) 0.035(3) 0.035(3) 0.007(2) 0.006(2) 0.003(2)
C11A 0.026(2) 0.031(3) 0.033(2) -0.0024(19) 0.0037(19) 0.002(2)
C12A 0.026(2) 0.025(2) 0.024(2) 0.0023(18) 0.0020(18) 0.0016(18)
N2A 0.030(2) 0.031(2) 0.032(2) -0.0058(17) -0.0045(17) 0.0064(17)
C15A 0.021(2) 0.025(2) 0.029(2) 0.0020(18) 0.0022(18) 0.0002(18)
C16A 0.030(2) 0.028(2) 0.030(2) 0.001(2) 0.0052(19) 0.0080(19)
C17A 0.033(3) 0.029(2) 0.028(2) 0.000(2) 0.002(2) 0.0084(19)
C18A 0.032(3) 0.030(3) 0.035(3) 0.002(2) 0.005(2) 0.012(2)
C19A 0.031(2) 0.026(2) 0.025(2) 0.0050(19) 0.0017(19) 0.0064(18)
S1A 0.0458(8) 0.0316(7) 0.0371(7) -0.0008(6) -0.0025(6) -0.0061(5)
O1A 0.076(3) 0.052(2) 0.034(2) 0.002(2) -0.0038(19) -0.0076(17)
O2A 0.068(3) 0.028(2) 0.063(3) -0.0024(18) -0.008(2) 0.0017(18)
C1A 0.043(3) 0.047(4) 0.084(5) -0.008(3) -0.001(3) -0.013(3)
F1A 0.056(3) 0.074(3) 0.172(5) -0.025(2) -0.008(3) -0.028(3)
F2A 0.084(3) 0.101(3) 0.094(3) -0.012(2) 0.045(3) 0.015(3)
F3A 0.052(2) 0.061(2) 0.112(3) 0.0147(18) 0.008(2) 0.008(2)
O3A 0.0374(19) 0.0274(17) 0.0331(17) 0.0081(14) -0.0058(14) -0.0067(14)
S2A 0.0467(8) 0.0291(7) 0.0425(7) 0.0083(6) 0.0107(6) -0.0025(5)
O4A 0.055(3) 0.036(2) 0.125(4) -0.005(2) 0.011(3) -0.029(2)
O5A 0.093(3) 0.051(2) 0.043(2) 0.031(2) 0.015(2) 0.0100(19)
C13A 0.077(5) 0.046(4) 0.057(4) 0.023(3) 0.029(3) 0.009(3)
F4A 0.091(3) 0.048(2) 0.057(2) 0.0323(18) 0.0291(19) 0.0014(16)
F5A 0.082(3) 0.079(3) 0.169(5) 0.002(3) 0.070(3) -0.019(3)
F6A 0.271(8) 0.178(5) 0.120(4) 0.176(6) 0.140(5) 0.114(4)
O6A 0.0242(16) 0.0284(16) 0.0243(15) 0.0034(12) 0.0052(12) 0.0042(12)
S3A 0.0275(6) 0.0340(6) 0.0257(6) 0.0021(5) 0.0058(4) 0.0046(5)
O7A 0.0339(19) 0.066(2) 0.0262(17) -0.0070(17) -0.0019(14) 0.0080(16)
O8A 0.065(3) 0.037(2) 0.040(2) -0.0072(18) 0.0124(18) 0.0071(16)
C14A 0.039(3) 0.066(4) 0.050(3) 0.020(3) 0.023(3) 0.012(3)
F7A 0.107(3) 0.052(2) 0.077(3) 0.037(2) 0.052(2) 0.0204(19)
F8A 0.090(3) 0.096(3) 0.083(3) 0.039(2) 0.068(2) 0.040(2)
F9A 0.030(2) 0.161(4) 0.090(3) 0.026(2) 0.005(2) 0.017(3)
S4A 0.0362(7) 0.0382(7) 0.0406(7) -0.0056(5) 0.0002(5) -0.0013(6)
O9A 0.068(3) 0.031(2) 0.071(3) -0.0063(19) -0.007(2) 0.0021(19)
O10A 0.048(2) 0.062(2) 0.0307(19) -0.0090(19) -0.0002(16) -0.0046(17)
C20A 0.041(3) 0.074(5) 0.058(4) -0.005(3) 0.012(3) 0.017(3)
F10A 0.045(2) 0.117(4) 0.096(3) -0.041(2) -0.016(2) 0.021(3)
F11A 0.0407(19) 0.086(3) 0.081(3) 0.0167(18) 0.0092(17) 0.014(2)
F12A 0.060(2) 0.143(4) 0.068(3) -0.014(2) 0.0227(19) 0.040(3)
O11A 0.0231(17) 0.043(2) 0.048(2) 0.0000(15) 0.0086(15) 0.0026(16)
S5A 0.0281(7) 0.0715(10) 0.0387(7) 0.0071(6) 0.0075(5) 0.0067(7)
O12A 0.033(2) 0.105(4) 0.076(3) -0.009(2) 0.005(2) -0.032(3)
O13A 0.047(2) 0.098(4) 0.079(3) 0.020(2) 0.014(2) 0.053(3)
C21A 0.037(3) 0.064(4) 0.061(4) 0.007(3) 0.023(3) -0.003(3)
F13A 0.045(2) 0.125(4) 0.103(3) 0.038(2) 0.025(2) 0.003(3)
F14A 0.104(3) 0.112(4) 0.108(4) 0.008(3) 0.069(3) 0.042(3)
F15A 0.064(3) 0.113(3) 0.081(3) 0.000(2) 0.029(2) -0.043(3)

loop_
_atom_type_symbol
_atom_type_description
_atom_type_scat_dispersion_real
_atom_type_scat_dispersion_imag
_atom_type_scat_source
C C 0.0033 0.0016 'International Tables Vol C Tables 4.2.6.8 and 6.1.1.4'
H H 0.0000 0.0000 'International Tables Vol C Tables 4.2.6.8 and 6.1.1.4'
S S 0.1246 0.1234 'International Tables Vol C Tables 4.2.6.8 and 6.1.1.4'
F F 0.0171 0.0103 'International Tables Vol C Tables 4.2.6.8 and 6.1.1.4'
O O 0.0106 0.0060 'International Tables Vol C Tables 4.2.6.8 and 6.1.1.4'
N N 0.0061 0.0033 'International Tables Vol C Tables 4.2.6.8 and 6.1.1.4'

loop_
_geom_angle_atom_site_label_1
_geom_angle_atom_site_label_2
_geom_angle_atom_site_label_3
_geom_angle
C2B N1B C6B 117.7(4)
C2B N1B S1B 121.8(3)
C6B N1B S1B 120.5(3)
C3B C2B N1B 121.1(4)
C3B C2B H2B 119.4
N1B C2B H2B 119.4
C2B C3B C4B 122.7(4)
C2B C3B H3B 118.6
C4B C3B H3B 118.6
C3B C4B C5B 109.1(4)
C3B C4B C8B 112.7(4)
C5B C4B C8B 112.4(4)
C3B C4B H4B 107.5
C5B C4B H4B 107.5
C8B C4B H4B 107.5
C6B C5B C4B 123.0(4)
C6B C5B H5B 118.5
C4B C5B H5B 118.5
C5B C6B N1B 120.5(4)
C5B C6B H6B 119.7
N1B C6B H6B 119.7
C8B C7B C12B 125.7(4)
C8B C7B O6B 116.6(4)
C12B C7B O6B 117.5(4)
C7B C8B C9B 114.5(4)
C7B C8B C4B 123.5(4)
C9B C8B C4B 122.1(4)
C10B C9B C8B 123.4(4)
C10B C9B O3B 120.8(4)
C8B C9B O3B 115.8(4)
C11B C10B C9B 118.0(5)
C11B C10B H10B 121.0
C9B C10B H10B 121.0
C10B C11B C12B 124.1(4)
C10B C11B O11B 118.4(4)
C12B C11B O11B 117.1(4)
C11B C12B C7B 114.3(4)
C11B C12B C15B 123.1(4)
C7B C12B C15B 122.6(4)
C18B N2B C17B 117.6(4)
C18B N2B S4B 121.3(3)
C17B N2B S4B 120.5(3)
C16B C15B C19B 110.0(4)
C16B C15B C12B 113.1(4)
C19B C15B C12B 111.7(4)
C16B C15B H15B 107.3
C19B C15B H15B 107.3
C12B C15B H15B 107.3
C17B C16B C15B 124.1(5)
C17B C16B H16B 118.0
C15B C16B H16B 118.0
C16B C17B N2B 121.9(4)
C16B C17B H17B 119.0
N2B C17B H17B 119.0
C19B C18B N2B 121.7(5)
C19B C18B H18B 119.2
N2B C18B H18B 119.2
C18B C19B C15B 124.1(5)
C18B C19B H19B 118.0
C15B C19B H19B 118.0
O1B S1B O2B 123.3(3)
O1B S1B N1B 109.2(2)
O2B S1B N1B 108.7(2)
O1B S1B C1B 105.4(3)
O2B S1B C1B 104.9(3)
N1B S1B C1B 103.3(3)
F2B C1B F1B 109.8(6)
F2B C1B F3B 109.8(6)
F1B C1B F3B 108.4(6)
F2B C1B S1B 110.9(4)
F1B C1B S1B 108.6(5)
F3B C1B S1B 109.3(5)
C9B O3B S2B 126.6(4)
C9B O3B S2B' 134.3(3)
S2B O3B S2B' 51.0(2)
O4B S2B O5B 123.1(7)
O4B S2B O3B 109.5(5)
O5B S2B O3B 107.8(4)
O4B S2B C13B 104.2(5)
O5B S2B C13B 107.7(7)
O3B S2B C13B 102.6(4)
F6B C13B F4B 107.4(11)
F6B C13B F5B 108.2(9)
F4B C13B F5B 111.3(12)
F6B C13B S2B 115.8(11)
F4B C13B S2B 107.4(7)
F5B C13B S2B 106.7(9)
O4B' S2B' O5B' 121.6(9)
O4B' S2B' O3B 104.0(8)
O5B' S2B' O3B 109.2(6)
O4B' S2B' C13' 106.4(7)
O5B' S2B' C13' 106.3(8)
O3B S2B' C13' 108.7(5)
F4B' C13' F5B' 107.2(12)
F4B' C13' F6B' 102.9(12)
F5B' C13' F6B' 112.9(13)
F4B' C13' S2B' 114.3(12)
F5B' C13' S2B' 108.6(10)
F6B' C13' S2B' 110.9(10)
C7B O6B S3B 118.6(3)
O8B S3B O7B 121.0(3)
O8B S3B O6B 111.5(2)
O7B S3B O6B 110.4(2)
O8B S3B C14B 109.6(3)
O7B S3B C14B 105.7(3)
O6B S3B C14B 95.3(2)
F7B C14B F9B 109.9(6)
F7B C14B F8B 109.3(5)
F9B C14B F8B 110.1(6)
F7B C14B S3B 111.6(5)
F9B C14B S3B 109.3(5)
F8B C14B S3B 106.6(4)
O10B S4B O9B 123.1(3)
O10B S4B N2B 109.0(2)
O9B S4B N2B 109.2(2)
O10B S4B C20B 104.7(3)
O9B S4B C20B 106.2(3)
N2B S4B C20B 102.7(2)
F12B C20B F11B 109.2(6)
F12B C20B F10B 109.1(6)
F11B C20B F10B 107.6(6)
F12B C20B S4B 111.2(4)
F11B C20B S4B 110.0(5)
F10B C20B S4B 109.7(5)
C11B O11B S5B 122.8(3)
O13B S5B O12B 124.4(3)
O13B S5B O11B 110.9(2)
O12B S5B O11B 106.5(3)
O13B S5B C21B 108.3(3)
O12B S5B C21B 103.5(3)
O11B S5B C21B 100.5(2)
F13B C21B F14B 108.3(5)
F13B C21B F15B 109.9(6)
F14B C21B F15B 108.2(5)
F13B C21B S5B 110.6(4)
F14B C21B S5B 109.2(5)
F15B C21B S5B 110.7(4)
C2A N1A C6A 118.2(4)
C2A N1A S1A 120.4(3)
C6A N1A S1A 121.1(3)
C3A C2A N1A 122.1(4)
C3A C2A H2A 118.9
N1A C2A H2A 118.9
C2A C3A C4A 123.4(4)
C2A C3A H3A 118.3
C4A C3A H3A 118.3
C5A C4A C3A 110.5(4)
C5A C4A C8A 111.9(4)
C3A C4A C8A 112.0(4)
C5A C4A H4A 107.4
C3A C4A H4A 107.4
C8A C4A H4A 107.4
C6A C5A C4A 124.1(4)
C6A C5A H5A 118.0
C4A C5A H5A 118.0
C5A C6A N1A 121.7(4)
C5A C6A H6A 119.2
N1A C6A H6A 119.2
C12A C7A C8A 125.2(4)
C12A C7A O6A 117.0(4)
C8A C7A O6A 117.7(4)
C9A C8A C7A 114.8(4)
C9A C8A C4A 122.2(4)
C7A C8A C4A 122.9(4)
C8A C9A C10A 123.6(4)
C8A C9A O3A 118.5(4)
C10A C9A O3A 117.9(4)
C11A C10A C9A 117.8(5)
C11A C10A H10A 121.1
C9A C10A H10A 121.1
C10A C11A C12A 123.5(4)
C10A C11A O11A 118.2(4)
C12A C11A O11A 118.0(4)
C11A C12A C7A 114.8(4)
C11A C12A C15A 122.3(4)
C7A C12A C15A 122.9(4)
C18A N2A C17A 117.3(4)
C18A N2A S4A 121.2(3)
C17A N2A S4A 121.4(3)
C16A C15A C19A 109.4(3)
C16A C15A C12A 111.8(3)
C19A C15A C12A 113.1(4)
C16A C15A H15A 107.5
C19A C15A H15A 107.5
C12A C15A H15A 107.5
C17A C16A C15A 122.8(4)
C17A C16A H16A 118.6
C15A C16A H16A 118.6
C16A C17A N2A 120.4(4)
C16A C17A H17A 119.8
N2A C17A H17A 119.8
C19A C18A N2A 121.6(4)
C19A C18A H18A 119.2
N2A C18A H18A 119.2
C18A C19A C15A 121.7(4)
C18A C19A H19A 119.1
C15A C19A H19A 119.1
O1A S1A O2A 123.0(3)
O1A S1A N1A 109.3(2)
O2A S1A N1A 109.6(2)
O1A S1A C1A 105.5(3)
O2A S1A C1A 105.4(3)
N1A S1A C1A 101.8(3)
F2A C1A F1A 109.7(6)
F2A C1A F3A 109.2(6)
F1A C1A F3A 108.4(5)
F2A C1A S1A 110.9(4)
F1A C1A S1A 110.1(5)
F3A C1A S1A 108.5(5)
C9A O3A S2A 120.9(3)
O5A S2A O4A 122.2(3)
O5A S2A O3A 110.9(2)
O4A S2A O3A 106.7(2)
O5A S2A C13A 109.1(3)
O4A S2A C13A 104.7(3)
O3A S2A C13A 100.9(2)
F6A C13A F4A 111.8(6)
F6A C13A F5A 108.9(7)
F4A C13A F5A 105.2(5)
F6A C13A S2A 112.6(5)
F4A C13A S2A 109.8(4)
F5A C13A S2A 108.2(4)
C7A O6A S3A 119.7(2)
O8A S3A O7A 121.6(2)
O8A S3A O6A 111.22(19)
O7A S3A O6A 110.36(19)
O8A S3A C14A 107.6(3)
O7A S3A C14A 107.5(3)
O6A S3A C14A 95.0(2)
F9A C14A F8A 111.5(5)
F9A C14A F7A 108.8(5)
F8A C14A F7A 108.7(5)
F9A C14A S3A 110.9(4)
F8A C14A S3A 106.9(4)
F7A C14A S3A 109.9(4)
O10A S4A O9A 123.2(3)
O10A S4A N2A 109.5(2)
O9A S4A N2A 108.2(2)
O10A S4A C20A 105.8(3)
O9A S4A C20A 105.5(3)
N2A S4A C20A 102.7(3)
F11A C20A F12A 110.0(6)
F11A C20A F10A 108.4(5)
F12A C20A F10A 109.2(5)
F11A C20A S4A 110.2(4)
F12A C20A S4A 109.8(4)
F10A C20A S4A 109.4(5)
C11A O11A S5A 121.3(3)
O13A S5A O12A 124.5(3)
O13A S5A O11A 110.2(2)
O12A S5A O11A 107.0(3)
O13A S5A C21A 108.2(3)
O12A S5A C21A 104.2(3)
O11A S5A C21A 99.9(2)
F14A C21A F13A 109.6(5)
F14A C21A F15A 107.6(6)
F13A C21A F15A 108.0(5)
F14A C21A S5A 111.4(4)
F13A C21A S5A 109.6(4)
F15A C21A S5A 110.6(4)

loop_
_geom_bond_atom_site_label_1
_geom_bond_atom_site_label_2
_geom_bond_distance
N1B C2B 1.420(6)
N1B C6B 1.421(6)
N1B S1B 1.616(4)
C2B C3B 1.308(7)
C2B H2B 0.9500
C3B C4B 1.510(6)
C3B H3B 0.9500
C4B C5B 1.515(7)
C4B C8B 1.525(6)
C4B H4B 1.0000
C5B C6B 1.313(6)
C5B H5B 0.9500
C6B H6B 0.9500
C7B C8B 1.395(6)
C7B C12B 1.397(6)
C7B O6B 1.427(5)
C8B C9B 1.398(7)
C9B C10B 1.377(6)
C9B O3B 1.424(6)
C10B C11B 1.369(7)
C10B H10B 0.9500
C11B C12B 1.391(7)
C11B O11B 1.433(5)
C12B C15B 1.528(6)
N2B C18B 1.415(7)
N2B C17B 1.427(6)
N2B S4B 1.620(4)
C15B C16B 1.494(7)
C15B C19B 1.509(7)
C15B H15B 1.0000
C16B C17B 1.310(6)
C16B H16B 0.9500
C17B H17B 0.9500
C18B C19B 1.312(7)
C18B H18B 0.9500
C19B H19B 0.9500
S1B O1B 1.409(4)
S1B O2B 1.417(4)
S1B C1B 1.834(7)
C1B F2B 1.316(8)
C1B F1B 1.327(7)
C1B F3B 1.331(7)
O3B S2B 1.458(5)
O3B S2B' 1.539(6)
S2B O4B 1.386(7)
S2B O5B 1.416(9)
S2B C13B 1.878(15)
C13B F6B 1.216(11)
C13B F4B 1.262(13)
C13B F5B 1.302(11)
S2B' O4B' 1.420(10)
S2B' O5B' 1.481(12)
S2B' C13' 1.832(17)
C13' F4B' 1.218(13)
C13' F5B' 1.267(13)
C13' F6B' 1.273(14)
O6B S3B 1.585(3)
S3B O8B 1.393(4)
S3B O7B 1.417(4)
S3B C14B 1.815(6)
C14B F7B 1.268(8)
C14B F9B 1.298(8)
C14B F8B 1.317(7)
S4B O10B 1.405(5)
S4B O9B 1.410(5)
S4B C20B 1.825(6)
C20B F12B 1.310(6)
C20B F11B 1.318(9)
C20B F10B 1.327(9)
O11B S5B 1.577(4)
S5B O13B 1.397(5)
S5B O12B 1.409(4)
S5B C21B 1.828(6)
C21B F13B 1.296(8)
C21B F14B 1.310(7)
C21B F15B 1.312(7)
N1A C2A 1.419(6)
N1A C6A 1.422(6)
N1A S1A 1.618(4)
C2A C3A 1.313(7)
C2A H2A 0.9500
C3A C4A 1.516(6)
C3A H3A 0.9500
C4A C5A 1.506(6)
C4A C8A 1.538(6)
C4A H4A 1.0000
C5A C6A 1.313(7)
C5A H5A 0.9500
C6A H6A 0.9500
C7A C12A 1.399(6)
C7A C8A 1.401(6)
C7A O6A 1.432(5)
C8A C9A 1.385(7)
C9A C10A 1.385(7)
C9A O3A 1.416(5)
C10A C11A 1.373(7)
C10A H10A 0.9500
C11A C12A 1.394(7)
C11A O11A 1.427(6)
C12A C15A 1.529(6)
N2A C18A 1.422(6)
N2A C17A 1.427(6)
N2A S4A 1.619(4)
C15A C16A 1.509(6)
C15A C19A 1.516(6)
C15A H15A 1.0000
C16A C17A 1.315(6)
C16A H16A 0.9500
C17A H17A 0.9500
C18A C19A 1.312(6)
C18A H18A 0.9500
C19A H19A 0.9500
S1A O1A 1.409(4)
S1A O2A 1.415(4)
S1A C1A 1.854(7)
C1A F2A 1.305(8)
C1A F1A 1.316(7)
C1A F3A 1.335(7)
O3A S2A 1.579(3)
S2A O5A 1.396(4)
S2A O4A 1.404(4)
S2A C13A 1.833(6)
C13A F6A 1.236(7)
C13A F4A 1.293(6)
C13A F5A 1.355(8)
O6A S3A 1.589(3)
S3A O8A 1.407(4)
S3A O7A 1.418(3)
S3A C14A 1.834(5)
C14A F9A 1.288(7)
C14A F8A 1.310(6)
C14A F7A 1.325(7)
S4A O10A 1.407(4)
S4A O9A 1.415(4)
S4A C20A 1.832(6)
C20A F11A 1.311(7)
C20A F12A 1.321(7)
C20A F10A 1.330(7)
O11A S5A 1.571(3)
S5A O13A 1.398(4)
S5A O12A 1.419(5)
S5A C21A 1.825(6)
C21A F14A 1.297(7)
C21A F13A 1.299(7)
C21A F15A 1.320(7)

loop_
_geom_hbond_atom_site_label_D
_geom_hbond_atom_site_label_H
_geom_hbond_atom_site_label_A
_geom_hbond_site_symmetry_A
_geom_hbond_distance_DH
_geom_hbond_distance_HA
_geom_hbond_distance_DA
_geom_hbond_angle_DHA
C5A H5A O9A 2_566 0.95 2.64 3.368(6) 134
C18A H18A O6A 2_566 0.95 2.66 3.471(5) 144
C18A H18A F7A 2_566 0.95 2.60 3.385(6) 140
C2A H2A O13A 2_576 0.95 2.48 3.176(6) 130
C3A H3A O13A 2_576 0.95 2.66 3.265(6) 122
C6A H6A O12B 2_667 0.95 2.51 3.356(6) 148
C2B H2B O7A 2_566 0.95 2.55 3.501(6) 179
C17B H17B O11B 2_657 0.95 2.52 3.471(6) 175
C5B H5B O7B 2_667 0.95 2.38 3.293(6) 162
C19B H19B O8B 2_667 0.95 2.48 3.335(6) 151

loop_
_geom_torsion_atom_site_label_1
_geom_torsion_atom_site_label_2
_geom_torsion_atom_site_label_3
_geom_torsion_atom_site_label_4
_geom_torsion
C6B N1B C2B C3B -16.1(7)
S1B N1B C2B C3B 166.1(4)
N1B C2B C3B C4B -4.2(8)
C2B C3B C4B C5B 21.5(7)
C2B C3B C4B C8B 147.0(5)
C3B C4B C5B C6B -21.0(7)
C8B C4B C5B C6B -146.7(5)
C4B C5B C6B N1B 3.3(8)
C2B N1B C6B C5B 16.5(7)
S1B N1B C6B C5B -165.7(4)
C12B C7B C8B C9B 3.9(7)
O6B C7B C8B C9B 178.8(4)
C12B C7B C8B C4B -176.1(4)
O6B C7B C8B C4B -1.3(6)
C3B C4B C8B C7B 118.3(5)
C5B C4B C8B C7B -118.0(5)
C3B C4B C8B C9B -61.8(6)
C5B C4B C8B C9B 61.9(6)
C7B C8B C9B C10B -2.0(8)
C4B C8B C9B C10B 178.1(5)
C7B C8B C9B O3B 175.9(4)
C4B C8B C9B O3B -4.0(7)
C8B C9B C10B C11B 0.0(9)
O3B C9B C10B C11B -177.8(5)
C9B C10B C11B C12B 0.4(9)
C9B C10B C11B O11B -172.6(5)
C10B C11B C12B C7B 1.2(7)
O11B C11B C12B C7B 174.3(4)
C10B C11B C12B C15B -178.1(5)
O11B C11B C12B C15B -5.0(7)
C8B C7B C12B C11B -3.6(7)
O6B C7B C12B C11B -178.4(4)
C8B C7B C12B C15B 175.7(4)
O6B C7B C12B C15B 0.9(6)
C11B C12B C15B C16B 60.9(6)
C7B C12B C15B C16B -118.3(5)
C11B C12B C15B C19B -63.8(6)
C7B C12B C15B C19B 117.0(5)
C19B C15B C16B C17B -8.2(7)
C12B C15B C16B C17B -133.8(5)
C15B C16B C17B N2B 2.4(8)
C18B N2B C17B C16B 4.7(7)
S4B N2B C17B C16B -166.7(4)
C17B N2B C18B C19B -4.8(7)
S4B N2B C18B C19B 166.5(4)
N2B C18B C19B C15B -1.9(8)
C16B C15B C19B C18B 8.0(7)
C12B C15B C19B C18B 134.4(5)
C2B N1B S1B O1B -158.4(4)
C6B N1B S1B O1B 23.9(5)
C2B N1B S1B O2B -21.3(5)
C6B N1B S1B O2B 161.0(4)
C2B N1B S1B C1B 89.8(5)
C6B N1B S1B C1B -87.9(5)
O1B S1B C1B F2B -174.1(4)
O2B S1B C1B F2B 54.4(5)
N1B S1B C1B F2B -59.5(5)
O1B S1B C1B F1B 65.2(5)
O2B S1B C1B F1B -66.4(6)
N1B S1B C1B F1B 179.8(5)
O1B S1B C1B F3B -52.9(5)
O2B S1B C1B F3B 175.5(5)
N1B S1B C1B F3B 61.7(5)
C10B C9B O3B S2B -61.6(7)
C8B C9B O3B S2B 120.4(5)
C10B C9B O3B S2B' 6.5(9)
C8B C9B O3B S2B' -171.4(5)
C9B O3B S2B O4B -139.5(6)
S2B' O3B S2B O4B 99.3(5)
C9B O3B S2B O5B -3.3(8)
S2B' O3B S2B O5B -124.4(7)
C9B O3B S2B C13B 110.2(5)
S2B' O3B S2B C13B -10.9(4)
O4B S2B C13B F6B 73.8(10)
O5B S2B C13B F6B -58.5(9)
O3B S2B C13B F6B -172.1(8)
O4B S2B C13B F4B -46.3(9)
O5B S2B C13B F4B -178.5(7)
O3B S2B C13B F4B 67.9(7)
O4B S2B C13B F5B -165.7(8)
O5B S2B C13B F5B 62.0(9)
O3B S2B C13B F5B -51.6(8)
C9B O3B S2B' O4B' 162.9(8)
S2B O3B S2B' O4B' -90.8(7)
C9B O3B S2B' O5B' 31.6(9)
S2B O3B S2B' O5B' 137.9(6)
C9B O3B S2B' C13' -84.0(7)
S2B O3B S2B' C13' 22.3(4)
O4B' S2B' C13' F4B' -68.0(13)
O5B' S2B' C13' F4B' 63.0(11)
O3B S2B' C13' F4B' -179.5(8)
O4B' S2B' C13' F5B' 172.4(12)
O5B' S2B' C13' F5B' -56.6(11)
O3B S2B' C13' F5B' 60.9(10)
O4B' S2B' C13' F6B' 47.8(13)
O5B' S2B' C13' F6B' 178.8(9)
O3B S2B' C13' F6B' -63.7(9)
C8B C7B O6B S3B 92.6(4)
C12B C7B O6B S3B -92.1(4)
C7B O6B S3B O8B -62.2(4)
C7B O6B S3B O7B 75.4(4)
C7B O6B S3B C14B -175.7(3)
O8B S3B C14B F7B -173.3(5)
O7B S3B C14B F7B 54.8(5)
O6B S3B C14B F7B -58.2(5)
O8B S3B C14B F9B -51.5(5)
O7B S3B C14B F9B 176.6(5)
O6B S3B C14B F9B 63.6(5)
O8B S3B C14B F8B 67.5(5)
O7B S3B C14B F8B -64.4(5)
O6B S3B C14B F8B -177.4(4)
C18B N2B S4B O10B 25.6(5)
C17B N2B S4B O10B -163.4(4)
C18B N2B S4B O9B 162.5(4)
C17B N2B S4B O9B -26.4(5)
C18B N2B S4B C20B -85.1(5)
C17B N2B S4B C20B 86.0(5)
O10B S4B C20B F12B 65.6(6)
O9B S4B C20B F12B -66.0(6)
N2B S4B C20B F12B 179.4(6)
O10B S4B C20B F11B -173.3(5)
O9B S4B C20B F11B 55.1(6)
N2B S4B C20B F11B -59.5(6)
O10B S4B C20B F10B -55.3(5)
O9B S4B C20B F10B 173.2(4)
N2B S4B C20B F10B 58.6(5)
C10B C11B O11B S5B -75.5(6)
C12B C11B O11B S5B 111.0(4)
C11B O11B S5B O13B -7.7(5)
C11B O11B S5B O12B -145.7(4)
C11B O11B S5B C21B 106.7(4)
O13B S5B C21B F13B 173.8(4)
O12B S5B C21B F13B -52.5(5)
O11B S5B C21B F13B 57.5(4)
O13B S5B C21B F14B -67.1(5)
O12B S5B C21B F14B 66.6(5)
O11B S5B C21B F14B 176.5(4)
O13B S5B C21B F15B 51.8(6)
O12B S5B C21B F15B -174.5(5)
O11B S5B C21B F15B -64.5(5)
C6A N1A C2A C3A 1.6(7)
S1A N1A C2A C3A 174.6(4)
N1A C2A C3A C4A -0.7(8)
C2A C3A C4A C5A -0.4(7)
C2A C3A C4A C8A 125.0(5)
C3A C4A C5A C6A 0.7(7)
C8A C4A C5A C6A -124.8(5)
C4A C5A C6A N1A 0.1(8)
C2A N1A C6A C5A -1.3(7)
S1A N1A C6A C5A -174.3(4)
C12A C7A C8A C9A -1.8(6)
O6A C7A C8A C9A -177.3(3)
C12A C7A C8A C4A 175.3(4)
O6A C7A C8A C4A -0.2(6)
C5A C4A C8A C9A 53.5(5)
C3A C4A C8A C9A -71.2(5)
C5A C4A C8A C7A -123.4(4)
C3A C4A C8A C7A 111.9(5)
C7A C8A C9A C10A 5.1(6)
C4A C8A C9A C10A -172.0(4)
C7A C8A C9A O3A -178.6(4)
C4A C8A C9A O3A 4.3(6)
C8A C9A C10A C11A -5.0(7)
O3A C9A C10A C11A 178.6(4)
C9A C10A C11A C12A 1.4(7)
C9A C10A C11A O11A 175.5(4)
C10A C11A C12A C7A 1.6(6)
O11A C11A C12A C7A -172.5(4)
C10A C11A C12A C15A -178.4(4)
O11A C11A C12A C15A 7.5(6)
C8A C7A C12A C11A -1.4(6)
O6A C7A C12A C11A 174.1(4)
C8A C7A C12A C15A 178.6(4)
O6A C7A C12A C15A -5.9(6)
C11A C12A C15A C16A 71.9(5)
C7A C12A C15A C16A -108.1(5)
C11A C12A C15A C19A -52.1(5)
C7A C12A C15A C19A 128.0(4)
C19A C15A C16A C17A -23.1(6)
C12A C15A C16A C17A -149.1(4)
C15A C16A C17A N2A 4.4(7)
C18A N2A C17A C16A 16.9(7)
S4A N2A C17A C16A -165.9(4)
C17A N2A C18A C19A -16.8(7)
S4A N2A C18A C19A 165.9(4)
N2A C18A C19A C15A -4.5(7)
C16A C15A C19A C18A 23.1(6)
C12A C15A C19A C18A 148.3(4)
C2A N1A S1A O1A 159.8(4)
C6A N1A S1A O1A -27.4(5)
C2A N1A S1A O2A 22.3(5)
C6A N1A S1A O2A -164.9(4)
C2A N1A S1A C1A -88.9(5)
C6A N1A S1A C1A 83.9(5)
O1A S1A C1A F2A 171.9(4)
O2A S1A C1A F2A -56.7(5)
N1A S1A C1A F2A 57.7(5)
O1A S1A C1A F1A -66.5(6)
O2A S1A C1A F1A 65.0(6)
N1A S1A C1A F1A 179.4(5)
O1A S1A C1A F3A 51.9(5)
O2A S1A C1A F3A -176.6(4)
N1A S1A C1A F3A -62.2(5)
C8A C9A O3A S2A 106.1(4)
C10A C9A O3A S2A -77.4(5)
C9A O3A S2A O5A -14.4(4)
C9A O3A S2A O4A -149.7(4)
C9A O3A S2A C13A 101.2(4)
O5A S2A C13A F6A 156.4(6)
O4A S2A C13A F6A -71.2(7)
O3A S2A C13A F6A 39.5(7)
O5A S2A C13A F4A -78.4(5)
O4A S2A C13A F4A 54.1(5)
O3A S2A C13A F4A 164.8(4)
O5A S2A C13A F5A 35.9(5)
O4A S2A C13A F5A 168.4(4)
O3A S2A C13A F5A -80.9(4)
C12A C7A O6A S3A 93.0(4)
C8A C7A O6A S3A -91.1(4)
C7A O6A S3A O8A 61.3(3)
C7A O6A S3A O7A -76.8(3)
C7A O6A S3A C14A 172.4(3)
O8A S3A C14A F9A 54.5(5)
O7A S3A C14A F9A -172.8(4)
O6A S3A C14A F9A -59.6(5)
O8A S3A C14A F8A -67.3(5)
O7A S3A C14A F8A 65.4(5)
O6A S3A C14A F8A 178.6(4)
O8A S3A C14A F7A 174.9(4)
O7A S3A C14A F7A -52.5(4)
O6A S3A C14A F7A 60.8(4)
C18A N2A S4A O10A -159.2(4)
C17A N2A S4A O10A 23.7(4)
C18A N2A S4A O9A -22.4(5)
C17A N2A S4A O9A 160.4(4)
C18A N2A S4A C20A 88.8(4)
C17A N2A S4A C20A -88.4(4)
O10A S4A C20A F11A -57.6(5)
O9A S4A C20A F11A 170.4(4)
N2A S4A C20A F11A 57.2(5)
O10A S4A C20A F12A -178.8(4)
O9A S4A C20A F12A 49.2(5)
N2A S4A C20A F12A -64.1(5)
O10A S4A C20A F10A 61.4(5)
O9A S4A C20A F10A -70.6(5)
N2A S4A C20A F10A 176.2(4)
C10A C11A O11A S5A 83.5(5)
C12A C11A O11A S5A -102.0(4)
C11A O11A S5A O13A 1.0(4)
C11A O11A S5A O12A 139.1(4)
C11A O11A S5A C21A -112.7(4)
O13A S5A C21A F14A -174.7(4)
O12A S5A C21A F14A 51.0(5)
O11A S5A C21A F14A -59.5(5)
O13A S5A C21A F13A 63.8(5)
O12A S5A C21A F13A -70.4(5)
O11A S5A C21A F13A 179.1(4)
O13A S5A C21A F15A -55.2(5)
O12A S5A C21A F15A 170.6(5)
O11A S5A C21A F15A 60.1(5)
